data_8105736
loop_
_publ_author_name
'Liu, Fen'
'Sun, Longgen'
'Huang, Haiyang'

_publ_section_title
;
 The crystal structure of
 2,4,4-triphenyl-4H-benzo[b][1,4]oxaphosphinin-4-ium bromide --
 dichloromethane (1/1), C27H22BrCl2OP
;
_journal_issue 4
_journal_name_full 'Zeitschrift f\"ur Kristallographie - New Crystal Structures'
_journal_page_first 509
_journal_page_last 511
_journal_paper_doi 10.1515/ncrs-2022-0123
_journal_volume 237
_journal_year 2022
_chemical_formula_moiety 'C26 H20 O P, C H2 Cl2, Br'
_chemical_formula_sum 'C27 H22 Br Cl2 O P'
_chemical_formula_weight 544.22
_space_group_crystal_system monoclinic
_space_group_IT_number 14
_space_group_name_Hall '-P 2ybc'
_space_group_name_H-M_alt 'P 1 21/c 1'
_atom_sites_solution_hydrogens geom
_atom_sites_solution_primary iterative
_cell_angle_alpha 90
_cell_angle_beta 95.487(2)
_cell_angle_gamma 90
_cell_formula_units_Z 4
_cell_length_a 9.0066(2)
_cell_length_b 15.4924(4)
_cell_length_c 18.5110(4)
_cell_measurement_reflns_used 4110
_cell_measurement_temperature 293(2)
_cell_measurement_theta_max 70.8300
_cell_measurement_theta_min 4.7890
_cell_volume 2571.08(10)
_computing_cell_refinement
;
CrysAlisPro, Agilent Technologies,
Version 1.171.37.35 (release 13-08-2014 CrysAlis171 .NET)
(compiled Aug 13 2014,18:06:01)
;
_computing_data_collection
;
CrysAlisPro, Agilent Technologies,
Version 1.171.37.35 (release 13-08-2014 CrysAlis171 .NET)
(compiled Aug 13 2014,18:06:01)
;
_computing_data_reduction
;
CrysAlisPro, Agilent Technologies,
Version 1.171.37.35 (release 13-08-2014 CrysAlis171 .NET)
(compiled Aug 13 2014,18:06:01)
;
_computing_molecular_graphics 'Olex2 1.5 (Dolomanov et al., 2009)'
_computing_publication_material 'Olex2 1.5 (Dolomanov et al., 2009)'
_computing_structure_refinement 'SHELXL 2014/7 (Sheldrick, 2015)'
_computing_structure_solution 'olex2.solve 1.5 (Bourhis et al., 2015)'
_diffrn_ambient_temperature 293(2)
_diffrn_detector 'CCD plate'
_diffrn_detector_area_resol_mean 16.2312
_diffrn_detector_type Eos
_diffrn_measured_fraction_theta_full 0.998
_diffrn_measured_fraction_theta_max 0.998
_diffrn_measurement_details
;
#__ type_ start__ end____ width___ exp.time_
  1 omega -106.00  -81.00   1.0000    1.2500
omega____ theta____ kappa____ phi______ frames
    -      -33.5000  178.0000 -120.0000 25

#__ type_ start__ end____ width___ exp.time_
  2 omega -102.00  -22.00   1.0000    1.2500
omega____ theta____ kappa____ phi______ frames
    -      -33.5000  -57.0000 -150.0000 80

#__ type_ start__ end____ width___ exp.time_
  3 omega   10.00   44.00   1.0000    1.2500
omega____ theta____ kappa____ phi______ frames
    -       36.4734   77.0000   60.0000 34

#__ type_ start__ end____ width___ exp.time_
  4 omega   60.00  108.00   1.0000    1.2500
omega____ theta____ kappa____ phi______ frames
    -       36.4734  178.0000  -90.0000 48

#__ type_ start__ end____ width___ exp.time_
  5 omega   44.00   75.00   1.0000    1.2500
omega____ theta____ kappa____ phi______ frames
    -       36.4734  -99.0000  -60.0000 31

#__ type_ start__ end____ width___ exp.time_
  6 omega   55.00   94.00   1.0000    1.2500
omega____ theta____ kappa____ phi______ frames
    -       36.4734   77.0000   60.0000 39

#__ type_ start__ end____ width___ exp.time_
  7 omega  -32.00   22.00   1.0000    1.2500
omega____ theta____ kappa____ phi______ frames
    -       36.4734  -19.0000   90.0000 54

#__ type_ start__ end____ width___ exp.time_
  8 omega   40.00   68.00   1.0000    1.2500
omega____ theta____ kappa____ phi______ frames
    -       36.4734  -19.0000   90.0000 28

#__ type_ start__ end____ width___ exp.time_
  9 omega    0.00   30.00   1.0000    1.2500
omega____ theta____ kappa____ phi______ frames
    -       36.4734  -99.0000  -60.0000 30

#__ type_ start__ end____ width___ exp.time_
 10 omega   80.00  106.00   1.0000    1.2500
omega____ theta____ kappa____ phi______ frames
    -       36.4734  178.0000    0.0000 26

#__ type_ start__ end____ width___ exp.time_
 11 omega   57.00   85.00   1.0000    1.2500
omega____ theta____ kappa____ phi______ frames
    -       36.4734  178.0000 -180.0000 28

#__ type_ start__ end____ width___ exp.time_
 12 omega   41.00   88.00   1.0000    6.0000
omega____ theta____ kappa____ phi______ frames
    -      108.0000  -30.0000 -120.0000 47

#__ type_ start__ end____ width___ exp.time_
 13 omega   96.00  144.00   1.0000    6.0000
omega____ theta____ kappa____ phi______ frames
    -      108.0000   61.0000  -30.0000 48

#__ type_ start__ end____ width___ exp.time_
 14 omega   61.00   87.00   1.0000    6.0000
omega____ theta____ kappa____ phi______ frames
    -      108.0000  -45.0000  -30.0000 26

#__ type_ start__ end____ width___ exp.time_
 15 omega   40.00  102.00   1.0000    6.0000
omega____ theta____ kappa____ phi______ frames
    -      108.0000  -94.0000   60.0000 62

#__ type_ start__ end____ width___ exp.time_
 16 omega   42.00   95.00   1.0000    6.0000
omega____ theta____ kappa____ phi______ frames
    -      108.0000 -111.0000  -60.0000 53

#__ type_ start__ end____ width___ exp.time_
 17 omega   37.00   62.00   1.0000    6.0000
omega____ theta____ kappa____ phi______ frames
    -      108.0000  -30.0000 -180.0000 25

#__ type_ start__ end____ width___ exp.time_
 18 omega   94.00  175.00   1.0000    6.0000
omega____ theta____ kappa____ phi______ frames
    -      108.0000   61.0000 -120.0000 81

#__ type_ start__ end____ width___ exp.time_
 19 omega   73.00  111.00   1.0000    6.0000
omega____ theta____ kappa____ phi______ frames
    -      108.0000 -111.0000    0.0000 38

#__ type_ start__ end____ width___ exp.time_
 20 omega  110.00  175.00   1.0000    6.0000
omega____ theta____ kappa____ phi______ frames
    -      108.0000   45.0000    0.0000 65

#__ type_ start__ end____ width___ exp.time_
 21 omega   41.00  115.00   1.0000    6.0000
omega____ theta____ kappa____ phi______ frames
    -      108.0000  -61.0000   90.0000 74

#__ type_ start__ end____ width___ exp.time_
 22 omega   39.00   65.00   1.0000    6.0000
omega____ theta____ kappa____ phi______ frames
    -      108.0000  -30.0000    0.0000 26
;
_diffrn_measurement_device 'four-circle diffractometer'
_diffrn_measurement_device_type 'Xcalibur, Eos, Gemini'
_diffrn_measurement_method '\w scans'
_diffrn_orient_matrix_UB_11 0.0049311000
_diffrn_orient_matrix_UB_12 0.0899228000
_diffrn_orient_matrix_UB_13 -0.0352571000
_diffrn_orient_matrix_UB_21 0.0344364000
_diffrn_orient_matrix_UB_22 -0.0420129000
_diffrn_orient_matrix_UB_23 -0.0719534000
_diffrn_orient_matrix_UB_31 -0.1682413000
_diffrn_orient_matrix_UB_32 -0.0059800000
_diffrn_orient_matrix_UB_33 -0.0239642000
_diffrn_radiation_monochromator graphite
_diffrn_radiation_probe x-ray
_diffrn_radiation_type 'Cu K\a'
_diffrn_radiation_wavelength 1.54184
_diffrn_reflns_av_R_equivalents 0.0295
_diffrn_reflns_av_unetI/netI 0.0372
_diffrn_reflns_Laue_measured_fraction_full 0.998
_diffrn_reflns_Laue_measured_fraction_max 0.998
_diffrn_reflns_limit_h_max 9
_diffrn_reflns_limit_h_min -10
_diffrn_reflns_limit_k_max 17
_diffrn_reflns_limit_k_min -18
_diffrn_reflns_limit_l_max 20
_diffrn_reflns_limit_l_min -22
_diffrn_reflns_number 10289
_diffrn_reflns_point_group_measured_fraction_full 0.998
_diffrn_reflns_point_group_measured_fraction_max 0.998
_diffrn_reflns_theta_full 67.071
_diffrn_reflns_theta_max 67.071
_diffrn_reflns_theta_min 3.728
_diffrn_source 'Enhance (Cu) X-ray Source'
_exptl_absorpt_coefficient_mu 4.808
_exptl_absorpt_correction_T_max 1.00000
_exptl_absorpt_correction_T_min 0.72523
_exptl_absorpt_correction_type multi-scan
_exptl_absorpt_process_details
;
CrysAlisPro, Agilent Technologies,
Version 1.171.37.35 (release 13-08-2014 CrysAlis171 .NET)
(compiled Aug 13 2014,18:06:01)
Empirical absorption correction using spherical harmonics,
 implemented in SCALE3 ABSPACK scaling algorithm.
;
_exptl_crystal_colour colourless
_exptl_crystal_colour_primary colourless
_exptl_crystal_density_diffrn 1.406
_exptl_crystal_description prism
_exptl_crystal_F_000 1104
_exptl_crystal_size_max 0.2
_exptl_crystal_size_mid 0.18
_exptl_crystal_size_min 0.16
_refine_diff_density_max 0.898
_refine_diff_density_min -0.525
_refine_diff_density_rms 0.077
_refine_ls_extinction_coef .
_refine_ls_extinction_method none
_refine_ls_goodness_of_fit_ref 1.028
_refine_ls_hydrogen_treatment constr
_refine_ls_matrix_type full
_refine_ls_number_parameters 289
_refine_ls_number_reflns 4591
_refine_ls_number_restraints 0
_refine_ls_restrained_S_all 1.028
_refine_ls_R_factor_all 0.0606
_refine_ls_R_factor_gt 0.0509
_refine_ls_shift/su_max 0.001
_refine_ls_shift/su_mean 0.000
_refine_ls_structure_factor_coef Fsqd
_refine_ls_weighting_details 'w=1/[\s^2^(Fo^2^)+(0.0862P)^2^+1.5448P] where P=(Fo^2^+2Fc^2^)/3'
_refine_ls_weighting_scheme calc
_refine_ls_wR_factor_gt 0.1399
_refine_ls_wR_factor_ref 0.1494
_reflns_Friedel_coverage 0.000
_reflns_Friedel_fraction_full .
_reflns_Friedel_fraction_max .
_reflns_number_gt 3819
_reflns_number_total 4591
_reflns_threshold_expression 'I > 2\s(I)'
_cod_data_source_file suppl_j_ncrs-2022-0123_suppl.cif
_cod_data_source_block 2
_cod_original_cell_volume 2571.06(11)
_cod_database_code 8105736
_chemical_oxdiff_formula C80H104O2N2P1Br1
_shelx_space_group_comment
;
The symmetry employed for this shelxl refinement is uniquely defined
by the following loop, which should always be used as a source of
symmetry information in preference to the above space-group names.
They are only intended as comments.
;
_olex2_refinement_description
;
1. Fixed Uiso
 At 1.2 times of:
  All C(H) groups, All C(H,H) groups
2.a Secondary CH2 refined with riding coordinates:
 C27(H27A,H27B)
2.b Aromatic/amide H refined with riding coordinates:
 C1(H1), C2(H2), C3(H3), C4(H4), C5(H5), C8(H8), C11(H11), C12(H12), C13(H13),
 C14(H14), C16(H16), C17(H17), C18(H18), C19(H19), C20(H20), C22(H22), C23(H23),
  C24(H24), C25(H25), C26(H26)
;
_olex2_submission_special_instructions 'No special instructions were received'

loop_
_space_group_symop_operation_xyz
'x, y, z'
'-x, y+1/2, -z+1/2'
'-x, -y, -z'
'x, -y-1/2, z-1/2'

loop_
_atom_site_label
_atom_site_type_symbol
_atom_site_fract_x
_atom_site_fract_y
_atom_site_fract_z
_atom_site_U_iso_or_equiv
_atom_site_adp_type
_atom_site_occupancy
_atom_site_site_symmetry_order
_atom_site_calc_flag
_atom_site_refinement_flags_posn
_atom_site_refinement_flags_adp
_atom_site_refinement_flags_occupancy
_atom_site_disorder_assembly
_atom_site_disorder_group
C1 C 0.6694(4) 0.7176(3) 0.5633(2) 0.0508(9) Uani 1 1 d . . . . .
H1 H 0.6569 0.7699 0.5866 0.061 Uiso 1 1 calc R U . . .
C2 C 0.7397(5) 0.6499(3) 0.6007(2) 0.0657(12) Uani 1 1 d . . . . .
H2 H 0.7757 0.6572 0.6491 0.079 Uiso 1 1 calc R U . . .
C3 C 0.7573(6) 0.5721(4) 0.5676(3) 0.0824(16) Uani 1 1 d . . . . .
H3 H 0.8042 0.5267 0.5936 0.099 Uiso 1 1 calc R U . . .
C4 C 0.7052(7) 0.5613(3) 0.4957(3) 0.0818(15) Uani 1 1 d . . . . .
H4 H 0.7168 0.5083 0.4733 0.098 Uiso 1 1 calc R U . . .
C5 C 0.6356(5) 0.6287(3) 0.4568(2) 0.0622(11) Uani 1 1 d . . . . .
H5 H 0.6014 0.6212 0.4081 0.075 Uiso 1 1 calc R U . . .
C6 C 0.6169(4) 0.7074(2) 0.49030(19) 0.0440(8) Uani 1 1 d . . . . .
C7 C 0.5454(3) 0.7803(2) 0.44931(17) 0.0374(7) Uani 1 1 d . . . . .
C8 C 0.5529(4) 0.7931(2) 0.37804(17) 0.0380(7) Uani 1 1 d . . . . .
H8 H 0.6043 0.7533 0.3523 0.046 Uiso 1 1 calc R U . . .
C9 C 0.3711(3) 0.9319(2) 0.39877(16) 0.0350(6) Uani 1 1 d . . . . .
C10 C 0.3868(3) 0.9009(2) 0.47002(16) 0.0363(6) Uani 1 1 d . . . . .
C11 C 0.3107(4) 0.9398(3) 0.52293(18) 0.0482(8) Uani 1 1 d . . . . .
H11 H 0.3223 0.9194 0.5704 0.058 Uiso 1 1 calc R U . . .
C12 C 0.2180(5) 1.0085(3) 0.5051(2) 0.0554(10) Uani 1 1 d . . . . .
H12 H 0.1669 1.0343 0.5407 0.066 Uiso 1 1 calc R U . . .
C13 C 0.1996(5) 1.0399(3) 0.4344(2) 0.0545(9) Uani 1 1 d . . . . .
H13 H 0.1368 1.0866 0.4229 0.065 Uiso 1 1 calc R U . . .
C14 C 0.2751(4) 1.0015(2) 0.38163(19) 0.0444(7) Uani 1 1 d . . . . .
H14 H 0.2622 1.0220 0.3342 0.053 Uiso 1 1 calc R U . . .
C15 C 0.6095(3) 0.9509(2) 0.29964(15) 0.0350(6) Uani 1 1 d . . . . .
C16 C 0.5705(4) 1.0321(3) 0.2716(2) 0.0517(9) Uani 1 1 d . . . . .
H16 H 0.4712 1.0496 0.2670 0.062 Uiso 1 1 calc R U . . .
C17 C 0.6790(5) 1.0859(3) 0.2511(3) 0.0630(11) Uani 1 1 d . . . . .
H17 H 0.6532 1.1407 0.2335 0.076 Uiso 1 1 calc R U . . .
C18 C 0.8261(5) 1.0602(3) 0.2560(2) 0.0587(10) Uani 1 1 d . . . . .
H18 H 0.8992 1.0972 0.2418 0.070 Uiso 1 1 calc R U . . .
C19 C 0.8636(4) 0.9793(3) 0.2819(2) 0.0554(9) Uani 1 1 d . . . . .
H19 H 0.9626 0.9614 0.2845 0.066 Uiso 1 1 calc R U . . .
C20 C 0.7572(4) 0.9243(2) 0.30427(19) 0.0443(7) Uani 1 1 d . . . . .
H20 H 0.7839 0.8698 0.3223 0.053 Uiso 1 1 calc R U . . .
C21 C 0.3434(4) 0.8492(2) 0.25575(16) 0.0367(7) Uani 1 1 d . . . . .
C22 C 0.3925(5) 0.8433(4) 0.1874(2) 0.0677(13) Uani 1 1 d . . . . .
H22 H 0.4891 0.8597 0.1799 0.081 Uiso 1 1 calc R U . . .
C23 C 0.2967(6) 0.8126(5) 0.1302(2) 0.0873(18) Uani 1 1 d . . . . .
H23 H 0.3282 0.8098 0.0839 0.105 Uiso 1 1 calc R U . . .
C24 C 0.1568(5) 0.7864(4) 0.1417(2) 0.0715(13) Uani 1 1 d . . . . .
H24 H 0.0939 0.7649 0.1031 0.086 Uiso 1 1 calc R U . . .
C25 C 0.1072(4) 0.7913(3) 0.2093(2) 0.0582(10) Uani 1 1 d . . . . .
H25 H 0.0108 0.7740 0.2164 0.070 Uiso 1 1 calc R U . . .
C26 C 0.2019(4) 0.8222(2) 0.26680(19) 0.0435(8) Uani 1 1 d . . . . .
H26 H 0.1698 0.8247 0.3130 0.052 Uiso 1 1 calc R U . . .
O1 O 0.4739(3) 0.83242(16) 0.49360(12) 0.0441(5) Uani 1 1 d . . . . .
P1 P 0.47020(8) 0.88158(5) 0.33166(4) 0.03147(19) Uani 1 1 d . . . . .
C27 C 0.9874(6) 0.3055(3) 0.5681(3) 0.0733(13) Uani 1 1 d . . . . .
H27A H 1.0283 0.3388 0.5303 0.088 Uiso 1 1 calc R U . . .
H27B H 1.0436 0.3194 0.6140 0.088 Uiso 1 1 calc R U . . .
Cl1 Cl 0.79812(17) 0.33266(9) 0.57199(8) 0.0838(4) Uani 1 1 d . . . . .
Cl2 Cl 1.00386(16) 0.19561(9) 0.55015(7) 0.0818(4) Uani 1 1 d . . . . .
Br1 Br 0.77134(5) 0.67100(3) 0.25904(3) 0.06504(19) Uani 1 1 d . . . . .

loop_
_atom_site_aniso_label
_atom_site_aniso_U_11
_atom_site_aniso_U_22
_atom_site_aniso_U_33
_atom_site_aniso_U_23
_atom_site_aniso_U_13
_atom_site_aniso_U_12
C1 0.0461(19) 0.058(2) 0.0480(19) 0.0130(17) 0.0004(15) -0.0024(16)
C2 0.057(2) 0.083(3) 0.055(2) 0.029(2) -0.0047(18) 0.000(2)
C3 0.087(4) 0.075(3) 0.083(3) 0.040(3) 0.001(3) 0.016(3)
C4 0.108(4) 0.050(2) 0.086(3) 0.016(2) 0.005(3) 0.014(3)
C5 0.079(3) 0.047(2) 0.059(2) 0.0082(18) 0.004(2) 0.006(2)
C6 0.0379(17) 0.0492(19) 0.0448(17) 0.0139(15) 0.0035(13) -0.0033(14)
C7 0.0340(16) 0.0382(16) 0.0398(16) 0.0015(13) 0.0025(12) -0.0021(13)
C8 0.0387(16) 0.0384(16) 0.0373(15) 0.0033(13) 0.0054(12) 0.0035(13)
C9 0.0316(15) 0.0399(16) 0.0340(14) -0.0033(12) 0.0060(11) -0.0018(12)
C10 0.0360(16) 0.0410(16) 0.0317(14) -0.0041(12) 0.0023(11) -0.0028(13)
C11 0.054(2) 0.059(2) 0.0322(15) -0.0060(15) 0.0068(14) -0.0030(17)
C12 0.058(2) 0.060(2) 0.050(2) -0.0196(18) 0.0141(17) 0.0040(18)
C13 0.051(2) 0.051(2) 0.062(2) -0.0064(18) 0.0087(17) 0.0104(17)
C14 0.0465(19) 0.0447(18) 0.0421(17) 0.0011(14) 0.0051(14) 0.0067(15)
C15 0.0328(15) 0.0415(16) 0.0308(13) 0.0004(12) 0.0040(11) -0.0030(12)
C16 0.0396(18) 0.052(2) 0.064(2) 0.0159(18) 0.0103(16) 0.0059(16)
C17 0.062(3) 0.047(2) 0.082(3) 0.019(2) 0.017(2) -0.0013(18)
C18 0.051(2) 0.061(2) 0.067(2) 0.0042(19) 0.0156(18) -0.0184(18)
C19 0.0349(18) 0.064(2) 0.068(2) -0.0024(19) 0.0083(16) -0.0031(17)
C20 0.0374(17) 0.0486(19) 0.0467(18) 0.0043(15) 0.0027(13) 0.0035(14)
C21 0.0350(16) 0.0427(17) 0.0319(14) -0.0006(13) 0.0007(12) 0.0002(13)
C22 0.046(2) 0.117(4) 0.0410(19) -0.016(2) 0.0094(16) -0.015(2)
C23 0.071(3) 0.150(6) 0.040(2) -0.025(3) 0.002(2) -0.011(3)
C24 0.061(3) 0.094(4) 0.055(2) -0.018(2) -0.0171(19) -0.008(2)
C25 0.0386(19) 0.066(3) 0.067(2) 0.001(2) -0.0096(17) -0.0082(18)
C26 0.0405(18) 0.0486(19) 0.0414(17) 0.0048(14) 0.0035(14) -0.0040(14)
O1 0.0502(14) 0.0522(14) 0.0299(10) 0.0031(9) 0.0034(9) 0.0055(11)
P1 0.0298(4) 0.0371(4) 0.0276(3) 0.0015(3) 0.0034(3) 0.0000(3)
C27 0.067(3) 0.071(3) 0.079(3) -0.004(2) -0.003(2) -0.014(2)
Cl1 0.0871(9) 0.0794(8) 0.0834(8) -0.0042(6) 0.0010(6) 0.0246(7)
Cl2 0.0886(9) 0.0769(8) 0.0791(8) -0.0063(6) 0.0044(6) 0.0254(7)
Br1 0.0581(3) 0.0702(3) 0.0687(3) -0.0245(2) 0.0156(2) -0.0155(2)

loop_
_atom_type_symbol
_atom_type_description
_atom_type_scat_dispersion_real
_atom_type_scat_dispersion_imag
_atom_type_scat_source
C C 0.0181 0.0091 'International Tables Vol C Tables 4.2.6.8 and 6.1.1.4'
H H 0.0000 0.0000 'International Tables Vol C Tables 4.2.6.8 and 6.1.1.4'
Br Br -0.6763 1.2805 'International Tables Vol C Tables 4.2.6.8 and 6.1.1.4'
Cl Cl 0.3639 0.7018 'International Tables Vol C Tables 4.2.6.8 and 6.1.1.4'
O O 0.0492 0.0322 'International Tables Vol C Tables 4.2.6.8 and 6.1.1.4'
P P 0.2955 0.4335 'International Tables Vol C Tables 4.2.6.8 and 6.1.1.4'

loop_
_geom_angle_atom_site_label_1
_geom_angle_atom_site_label_2
_geom_angle_atom_site_label_3
_geom_angle
_geom_angle_site_symmetry_1
_geom_angle_site_symmetry_3
C2 C1 H1 120.1 . .
C2 C1 C6 119.8(4) . .
C6 C1 H1 120.1 . .
C1 C2 H2 119.5 . .
C3 C2 C1 120.9(4) . .
C3 C2 H2 119.5 . .
C2 C3 H3 120.1 . .
C2 C3 C4 119.7(4) . .
C4 C3 H3 120.1 . .
C3 C4 H4 119.8 . .
C3 C4 C5 120.4(5) . .
C5 C4 H4 119.8 . .
C4 C5 H5 120.0 . .
C4 C5 C6 119.9(4) . .
C6 C5 H5 120.0 . .
C1 C6 C7 120.2(4) . .
C5 C6 C1 119.2(4) . .
C5 C6 C7 120.6(3) . .
C8 C7 C6 124.0(3) . .
C8 C7 O1 125.3(3) . .
O1 C7 C6 110.7(3) . .
C7 C8 H8 118.6 . .
C7 C8 P1 122.7(3) . .
P1 C8 H8 118.6 . .
C10 C9 C14 118.9(3) . .
C10 C9 P1 119.8(2) . .
C14 C9 P1 121.3(2) . .
C11 C10 C9 120.4(3) . .
O1 C10 C9 124.8(3) . .
O1 C10 C11 114.8(3) . .
C10 C11 H11 120.1 . .
C12 C11 C10 119.8(3) . .
C12 C11 H11 120.1 . .
C11 C12 H12 119.6 . .
C11 C12 C13 120.8(3) . .
C13 C12 H12 119.6 . .
C12 C13 H13 120.2 . .
C14 C13 C12 119.6(4) . .
C14 C13 H13 120.2 . .
C9 C14 H14 119.7 . .
C13 C14 C9 120.5(3) . .
C13 C14 H14 119.7 . .
C16 C15 P1 120.2(3) . .
C20 C15 C16 119.9(3) . .
C20 C15 P1 119.9(3) . .
C15 C16 H16 120.2 . .
C17 C16 C15 119.5(4) . .
C17 C16 H16 120.2 . .
C16 C17 H17 119.5 . .
C16 C17 C18 120.9(4) . .
C18 C17 H17 119.5 . .
C17 C18 H18 120.3 . .
C19 C18 C17 119.3(4) . .
C19 C18 H18 120.3 . .
C18 C19 H19 119.5 . .
C18 C19 C20 121.0(4) . .
C20 C19 H19 119.5 . .
C15 C20 H20 120.4 . .
C19 C20 C15 119.3(3) . .
C19 C20 H20 120.4 . .
C22 C21 P1 120.0(3) . .
C26 C21 C22 119.8(3) . .
C26 C21 P1 119.9(3) . .
C21 C22 H22 120.3 . .
C21 C22 C23 119.5(4) . .
C23 C22 H22 120.3 . .
C22 C23 H23 119.9 . .
C24 C23 C22 120.2(4) . .
C24 C23 H23 119.9 . .
C23 C24 H24 119.5 . .
C23 C24 C25 120.9(4) . .
C25 C24 H24 119.5 . .
C24 C25 H25 120.3 . .
C24 C25 C26 119.4(4) . .
C26 C25 H25 120.3 . .
C21 C26 C25 120.2(3) . .
C21 C26 H26 119.9 . .
C25 C26 H26 119.9 . .
C7 O1 C10 124.1(2) . .
C8 P1 C9 102.70(15) . .
C8 P1 C15 110.68(15) . .
C8 P1 C21 112.04(16) . .
C9 P1 C15 112.45(15) . .
C9 P1 C21 110.19(15) . .
C15 P1 C21 108.73(14) . .
H27A C27 H27B 108.2 . .
Cl1 C27 H27A 109.7 . .
Cl1 C27 H27B 109.7 . .
Cl2 C27 H27A 109.7 . .
Cl2 C27 H27B 109.7 . .
Cl2 C27 Cl1 109.9(3) . .

loop_
_geom_bond_atom_site_label_1
_geom_bond_atom_site_label_2
_geom_bond_distance
_geom_bond_site_symmetry_2
C1 H1 0.9300 .
C1 C2 1.376(6) .
C1 C6 1.398(5) .
C2 H2 0.9300 .
C2 C3 1.369(8) .
C3 H3 0.9300 .
C3 C4 1.378(8) .
C4 H4 0.9300 .
C4 C5 1.386(6) .
C5 H5 0.9300 .
C5 C6 1.386(6) .
C6 C7 1.473(5) .
C7 C8 1.342(5) .
C7 O1 1.356(4) .
C8 H8 0.9300 .
C8 P1 1.746(3) .
C9 C10 1.398(4) .
C9 C14 1.399(5) .
C9 P1 1.778(3) .
C10 C11 1.386(5) .
C10 O1 1.367(4) .
C11 H11 0.9300 .
C11 C12 1.374(6) .
C12 H12 0.9300 .
C12 C13 1.391(6) .
C13 H13 0.9300 .
C13 C14 1.378(5) .
C14 H14 0.9300 .
C15 C16 1.393(5) .
C15 C20 1.388(5) .
C15 P1 1.795(3) .
C16 H16 0.9300 .
C16 C17 1.367(6) .
C17 H17 0.9300 .
C17 C18 1.378(6) .
C18 H18 0.9300 .
C18 C19 1.374(6) .
C19 H19 0.9300 .
C19 C20 1.375(5) .
C20 H20 0.9300 .
C21 C22 1.383(5) .
C21 C26 1.375(5) .
C21 P1 1.795(3) .
C22 H22 0.9300 .
C22 C23 1.384(6) .
C23 H23 0.9300 .
C23 C24 1.359(7) .
C24 H24 0.9300 .
C24 C25 1.370(7) .
C25 H25 0.9300 .
C25 C26 1.385(5) .
C26 H26 0.9300 .
C27 H27A 0.9700 .
C27 H27B 0.9700 .
C27 Cl1 1.764(5) .
C27 Cl2 1.744(5) .

loop_
_geom_torsion_atom_site_label_1
_geom_torsion_atom_site_label_2
_geom_torsion_atom_site_label_3
_geom_torsion_atom_site_label_4
_geom_torsion
_geom_torsion_site_symmetry_1
_geom_torsion_site_symmetry_2
_geom_torsion_site_symmetry_3
_geom_torsion_site_symmetry_4
C1 C2 C3 C4 0.5(8) . . . .
C1 C6 C7 C8 148.1(4) . . . .
C1 C6 C7 O1 -30.9(4) . . . .
C2 C1 C6 C5 0.5(6) . . . .
C2 C1 C6 C7 -178.2(4) . . . .
C2 C3 C4 C5 0.2(9) . . . .
C3 C4 C5 C6 -0.6(9) . . . .
C4 C5 C6 C1 0.2(7) . . . .
C4 C5 C6 C7 179.0(4) . . . .
C5 C6 C7 C8 -30.6(5) . . . .
C5 C6 C7 O1 150.3(3) . . . .
C6 C1 C2 C3 -0.9(7) . . . .
C6 C7 C8 P1 -178.5(3) . . . .
C6 C7 O1 C10 -174.1(3) . . . .
C7 C8 P1 C9 -5.9(3) . . . .
C7 C8 P1 C15 114.4(3) . . . .
C7 C8 P1 C21 -124.1(3) . . . .
C8 C7 O1 C10 6.8(5) . . . .
C9 C10 C11 C12 0.7(5) . . . .
C9 C10 O1 C7 -6.7(5) . . . .
C10 C9 C14 C13 1.3(5) . . . .
C10 C9 P1 C8 5.8(3) . . . .
C10 C9 P1 C15 -113.2(3) . . . .
C10 C9 P1 C21 125.3(3) . . . .
C10 C11 C12 C13 -0.1(6) . . . .
C11 C10 O1 C7 173.1(3) . . . .
C11 C12 C13 C14 0.1(6) . . . .
C12 C13 C14 C9 -0.7(6) . . . .
C14 C9 C10 C11 -1.3(5) . . . .
C14 C9 C10 O1 178.5(3) . . . .
C14 C9 P1 C8 -173.2(3) . . . .
C14 C9 P1 C15 67.8(3) . . . .
C14 C9 P1 C21 -53.7(3) . . . .
C15 C16 C17 C18 1.6(7) . . . .
C16 C15 C20 C19 0.9(5) . . . .
C16 C15 P1 C8 -169.5(3) . . . .
C16 C15 P1 C9 -55.3(3) . . . .
C16 C15 P1 C21 67.0(3) . . . .
C16 C17 C18 C19 0.0(7) . . . .
C17 C18 C19 C20 -1.1(7) . . . .
C18 C19 C20 C15 0.7(6) . . . .
C20 C15 C16 C17 -2.1(6) . . . .
C20 C15 P1 C8 9.0(3) . . . .
C20 C15 P1 C9 123.3(3) . . . .
C20 C15 P1 C21 -114.4(3) . . . .
C21 C22 C23 C24 -1.7(10) . . . .
C22 C21 C26 C25 -1.7(6) . . . .
C22 C21 P1 C8 -93.7(4) . . . .
C22 C21 P1 C9 152.7(4) . . . .
C22 C21 P1 C15 29.0(4) . . . .
C22 C23 C24 C25 1.2(10) . . . .
C23 C24 C25 C26 -0.9(8) . . . .
C24 C25 C26 C21 1.2(6) . . . .
C26 C21 C22 C23 2.0(8) . . . .
C26 C21 P1 C8 79.9(3) . . . .
C26 C21 P1 C9 -33.8(3) . . . .
C26 C21 P1 C15 -157.4(3) . . . .
O1 C7 C8 P1 0.4(5) . . . .
O1 C10 C11 C12 -179.0(3) . . . .
P1 C9 C10 C11 179.7(3) . . . .
P1 C9 C10 O1 -0.5(4) . . . .
P1 C9 C14 C13 -179.8(3) . . . .
P1 C15 C16 C17 176.5(3) . . . .
P1 C15 C20 C19 -177.7(3) . . . .
P1 C21 C22 C23 175.6(5) . . . .
P1 C21 C26 C25 -175.3(3) . . . .
